data_7011059
loop_
_publ_author_name
'Pradeep Mathur'
'Moawia O. Ahmed'
'John H. Kaldis'
'Michael J. McGlinchey'

_publ_section_title
;
 Synthesis, structure and mechanism of formation of
 chalcogen-stabilised mixed-metal clusters featuring acetylide bridging
 and acetylide coupling
;
_journal_issue 4
_journal_name_full 'J. Chem. Soc., Dalton Trans.'
_journal_page_first 619
_journal_page_last 629
_journal_paper_doi 10.1039/b107090h
_journal_year 2002
_chemical_formula_sum 'C33 H22 Fe3 O7 Se2 W2'
_chemical_formula_weight 1223.68
_chemical_name_systematic
;
?
;
_space_group_IT_number 14
_symmetry_cell_setting monoclinic
_symmetry_space_group_name_Hall '-P 2yn'
_symmetry_space_group_name_H-M 'P 1 21/n 1'
_atom_sites_solution_hydrogens geom
_atom_sites_solution_primary direct
_atom_sites_solution_secondary difmap
_audit_creation_method SHELXL
_cell_angle_alpha 90.00
_cell_angle_beta 92.73
_cell_angle_gamma 90.00
_cell_formula_units_Z 4
_cell_length_a 10.7612(2)
_cell_length_b 17.0519(3)
_cell_length_c 18.832
_cell_measurement_reflns_used 6084
_cell_measurement_temperature 298(2)
_cell_measurement_theta_max 25.00
_cell_measurement_theta_min 1.61
_cell_volume 3451.73(9)
_computing_cell_refinement 'Bruker SMART'
_computing_data_collection 'Bruker SMART'
_computing_data_reduction 'Bruker SHELXTL'
_computing_molecular_graphics 'Bruker SHELXTL'
_computing_publication_material 'Bruker SHELXTL'
_computing_structure_refinement 'SHELXL-V.5.03 Sheldrick, 1994'
_computing_structure_solution 'SHELXTL-V.5.03 Sheldrick, 1994'
_diffrn_ambient_temperature 298(2)
_diffrn_measurement_device 'Bruker Smart CCD'
_diffrn_measurement_method 'phi and omega scans'
_diffrn_radiation_monochromator graphite
_diffrn_radiation_source 'rotating anode'
_diffrn_radiation_type MoK\a
_diffrn_radiation_wavelength 0.71073
_diffrn_reflns_av_R_equivalents 0.0733
_diffrn_reflns_av_sigmaI/netI 0.0596
_diffrn_reflns_limit_h_max 13
_diffrn_reflns_limit_h_min -12
_diffrn_reflns_limit_k_max 21
_diffrn_reflns_limit_k_min -22
_diffrn_reflns_limit_l_max 23
_diffrn_reflns_limit_l_min -24
_diffrn_reflns_number 26018
_diffrn_reflns_theta_max 25.00
_diffrn_reflns_theta_min 1.61
_exptl_absorpt_coefficient_mu 10.025
_exptl_absorpt_correction_T_max 0.266840
_exptl_absorpt_correction_T_min 0.112488
_exptl_absorpt_correction_type 'empirical (SADABS Sheldrick, 1996)'
_exptl_crystal_colour black
_exptl_crystal_density_diffrn 2.355
_exptl_crystal_description plate
_exptl_crystal_F_000 2280
_exptl_crystal_size_max .30
_exptl_crystal_size_mid .22
_exptl_crystal_size_min .06
_refine_diff_density_max 1.489
_refine_diff_density_min -1.018
_refine_diff_density_rms 0.165
_refine_ls_extinction_coef 0.00026(3)
_refine_ls_extinction_expression Fc^*^=kFc[1+0.001xFc^2^\l^3^/sin(2\q)]^-1/4^
_refine_ls_extinction_method SHELXL
_refine_ls_goodness_of_fit_all 0.997
_refine_ls_goodness_of_fit_obs 1.067
_refine_ls_hydrogen_treatment noref
_refine_ls_matrix_type full
_refine_ls_number_parameters 425
_refine_ls_number_reflns 6065
_refine_ls_number_restraints 0
_refine_ls_restrained_S_all 1.003
_refine_ls_restrained_S_obs 1.067
_refine_ls_R_factor_all 0.0638
_refine_ls_R_factor_obs 0.0370
_refine_ls_shift/esd_max -0.002
_refine_ls_shift/esd_mean 0.000
_refine_ls_structure_factor_coef Fsqd
_refine_ls_weighting_details 'w=1/[\s^2^(Fo^2^)+(0.0396P)^2^+0.0000P] where P=(Fo^2^+2Fc^2^)/3'
_refine_ls_weighting_scheme calc
_refine_ls_wR_factor_all 0.0808
_refine_ls_wR_factor_obs 0.0727
_reflns_number_observed 4460
_reflns_number_total 6084
_reflns_observed_criterion >2sigma(I)
_cod_data_source_file b107090h.txt
_cod_data_source_block 8
_cod_depositor_comments
;
The following automatic conversions were performed:
'_symmetry_cell_setting' value 'Monoclinic' changed to 'monoclinic'
according to '/home/saulius/struct/CIF-dictionaries/cif_core.dic'
dictionary named 'cif_core.dic' version 2.4.1 from 2010-06-29.

Automatic conversion script
Id: cif_fix_enum 1527 2010-12-29 10:47:43Z saulius 

The following automatic conversions were performed:

'_refine_ls_weighting_scheme' value 'calc
w=1/[\s^2^(Fo^2^)+(0.0396P)^2^+0.0000P] where P=(Fo^2^+2Fc^2^)/3' was
changed to 'calc'. New tag '_refine_ls_weighting_details' was
created. The value of the new tag was set to
'w=1/[\s^2^(Fo^2^)+(0.0396P)^2^+0.0000P] where P=(Fo^2^+2Fc^2^)/3'.

Automatic conversion script
Id: cif_fix_values 3143 2015-03-26 13:38:13Z robertas 
;
_cod_original_cell_volume 3451.77(9)
_cod_original_sg_symbol_H-M P2(1)/n
_cod_database_code 7011059

loop_
_symmetry_equiv_pos_as_xyz
'x, y, z'
'-x+1/2, y+1/2, -z+1/2'
'-x, -y, -z'
'x-1/2, -y-1/2, z-1/2'

loop_
_atom_site_aniso_label
_atom_site_aniso_U_11
_atom_site_aniso_U_22
_atom_site_aniso_U_33
_atom_site_aniso_U_23
_atom_site_aniso_U_13
_atom_site_aniso_U_12
W1 0.0327(2) 0.0330(2) 0.0340(2) 0.00101(13) -0.00298(14) 0.00336(13)
W2 0.0307(2) 0.0384(2) 0.0439(2) 0.00618(14) 0.00184(15) 0.00885(14)
Fe1 0.0346(8) 0.0336(6) 0.0466(7) -0.0037(5) 0.0015(5) 0.0046(5)
Fe2 0.0298(7) 0.0315(5) 0.0397(7) 0.0026(5) -0.0072(5) 0.0025(5)
Fe3 0.0700(10) 0.0393(6) 0.0353(7) -0.0002(5) -0.0007(6) 0.0126(6)
Se1 0.0353(5) 0.0423(4) 0.0452(5) -0.0028(4) -0.0110(4) -0.0012(4)
Se2 0.0523(6) 0.0318(4) 0.0382(5) -0.0014(3) -0.0028(4) 0.0044(4)
C1 0.041(6) 0.038(4) 0.059(6) 0.000(4) 0.012(4) 0.003(4)
C2 0.036(6) 0.050(5) 0.084(7) 0.018(5) 0.008(5) 0.001(4)
C3 0.028(6) 0.051(5) 0.101(8) 0.020(5) -0.020(5) -0.008(4)
C4 0.057(8) 0.057(6) 0.091(8) 0.008(6) -0.013(6) -0.011(5)
C5 0.090(10) 0.058(7) 0.123(11) 0.009(7) -0.045(8) -0.018(6)
C6 0.104(13) 0.068(8) 0.154(15) 0.043(9) -0.060(11) -0.034(8)
C7 0.069(10) 0.098(10) 0.142(14) 0.058(9) -0.015(9) -0.037(8)
C8 0.041(7) 0.084(7) 0.111(9) 0.048(7) -0.012(6) -0.017(6)
C9 0.034(5) 0.033(4) 0.040(5) 0.005(3) -0.001(4) -0.004(4)
C10 0.041(6) 0.029(4) 0.044(5) 0.001(3) -0.004(4) 0.001(4)
C11 0.044(6) 0.029(4) 0.045(5) 0.001(3) -0.011(4) 0.011(4)
C12 0.045(6) 0.044(5) 0.092(8) 0.018(5) 0.002(5) 0.008(4)
C13 0.052(8) 0.047(5) 0.132(10) 0.032(6) 0.004(7) -0.003(5)
C14 0.055(8) 0.046(5) 0.104(9) 0.026(5) -0.008(6) 0.010(5)
C15 0.040(6) 0.057(6) 0.083(7) 0.008(5) -0.015(5) 0.023(5)
C16 0.048(6) 0.040(5) 0.066(6) 0.004(4) -0.013(5) 0.008(4)
C17 0.060(8) 0.078(7) 0.049(6) 0.020(5) 0.010(5) 0.002(6)
C18 0.096(10) 0.053(5) 0.036(6) 0.009(4) -0.005(6) 0.019(6)
C19 0.057(8) 0.082(7) 0.059(7) 0.027(6) -0.029(5) -0.012(6)
C20 0.104(10) 0.061(6) 0.048(6) 0.017(5) 0.012(6) 0.043(6)
C21 0.108(11) 0.046(5) 0.056(7) 0.022(5) -0.020(6) -0.029(6)
C22 0.063(9) 0.143(12) 0.075(9) 0.007(9) 0.024(7) 0.053(8)
C23 0.043(8) 0.068(7) 0.148(13) -0.008(8) 0.020(8) 0.029(5)
C24 0.033(7) 0.135(11) 0.096(10) 0.054(9) 0.000(6) 0.052(7)
C25 0.027(7) 0.120(11) 0.106(11) -0.006(9) -0.011(6) 0.009(6)
C26 0.037(7) 0.093(9) 0.139(13) 0.033(9) 0.033(8) 0.016(6)
C27 0.074(8) 0.048(5) 0.060(7) -0.003(5) 0.015(6) -0.007(5)
O27 0.169(10) 0.091(5) 0.060(5) -0.014(4) 0.044(6) -0.021(5)
O28 0.091(6) 0.041(3) 0.067(5) 0.000(3) 0.011(4) -0.007(3)
C28 0.039(6) 0.044(5) 0.046(5) -0.003(4) -0.005(4) 0.010(4)
O29 0.051(6) 0.081(5) 0.188(10) 0.017(5) -0.024(6) 0.019(4)
C29 0.042(7) 0.045(5) 0.111(9) 0.008(5) 0.002(6) 0.003(5)
O30 0.056(6) 0.079(5) 0.118(7) 0.020(4) -0.046(5) -0.019(4)
C30 0.048(7) 0.042(5) 0.069(7) 0.003(4) -0.020(5) -0.004(4)
C31 0.126(11) 0.054(6) 0.053(7) -0.016(5) -0.043(7) 0.011(6)
O31 0.188(12) 0.108(7) 0.118(8) -0.024(6) -0.108(8) 0.037(7)
O32 0.269(14) 0.059(5) 0.076(6) -0.009(4) 0.033(7) 0.068(6)
C32 0.139(11) 0.057(6) 0.039(6) 0.008(5) 0.013(6) 0.035(6)
C33 0.118(11) 0.060(6) 0.064(7) 0.009(5) 0.029(7) 0.019(6)
O33 0.179(11) 0.122(7) 0.144(9) 0.040(6) 0.105(9) 0.002(7)

loop_
_atom_site_label
_atom_site_type_symbol
_atom_site_fract_x
_atom_site_fract_y
_atom_site_fract_z
_atom_site_U_iso_or_equiv
_atom_site_thermal_displace_type
_atom_site_occupancy
_atom_site_calc_flag
_atom_site_refinement_flags
_atom_site_disorder_group
W1 W 0.37520(3) 0.15742(2) 0.18221(2) 0.03339(11) Uani 1 d . .
W2 W 0.53781(3) 0.20507(2) 0.07338(2) 0.03765(11) Uani 1 d . .
Fe1 Fe 0.28577(11) 0.30810(6) 0.17582(6) 0.0383(3) Uani 1 d . .
Fe2 Fe 0.29050(11) 0.22498(6) 0.05976(6) 0.0340(3) Uani 1 d . .
Fe3 Fe 0.40277(13) 0.22979(6) -0.05795(6) 0.0483(3) Uani 1 d . .
Se1 Se 0.50554(8) 0.27384(4) 0.19096(4) 0.0413(2) Uani 1 d . .
Se2 Se 0.38254(8) 0.09744(4) 0.06358(4) 0.0409(2) Uani 1 d . .
C1 C 0.2101(8) 0.1974(4) 0.1542(5) 0.045(2) Uani 1 d . .
C2 C 0.0728(8) 0.1774(5) 0.1672(5) 0.057(3) Uani 1 d . .
H2A H 0.0547(8) 0.1952(5) 0.2145(5) 0.068 Uiso 1 calc R .
H2B H 0.0205(8) 0.2073(5) 0.1337(5) 0.068 Uiso 1 calc R .
C3 C 0.0352(8) 0.0920(5) 0.1607(6) 0.061(3) Uani 1 d . .
C4 C 0.0605(10) 0.0469(5) 0.1033(6) 0.069(3) Uani 1 d . .
H4 H 0.1055(10) 0.0679(5) 0.0669(6) 0.083 Uiso 1 calc R .
C5 C 0.0185(12) -0.0319(6) 0.0988(7) 0.092(4) Uani 1 d . .
H5 H 0.0340(12) -0.0622(6) 0.0592(7) 0.110 Uiso 1 calc R .
C6 C -0.0448(14) -0.0626(8) 0.1533(9) 0.111(5) Uani 1 d . .
H6 H -0.0699(14) -0.1148(8) 0.1514(9) 0.133 Uiso 1 calc R .
C7 C -0.0711(12) -0.0185(8) 0.2095(9) 0.104(5) Uani 1 d . .
H7 H -0.1167(12) -0.0404(8) 0.2452(9) 0.124 Uiso 1 calc R .
C8 C -0.0325(9) 0.0592(6) 0.2161(6) 0.079(3) Uani 1 d . .
H8 H -0.0507(9) 0.0887(6) 0.2558(6) 0.095 Uiso 1 calc R .
C9 C 0.4405(8) 0.2917(4) 0.0318(4) 0.036(2) Uani 1 d . .
C10 C 0.3359(8) 0.3214(4) 0.0024(4) 0.038(2) Uani 1 d . .
C11 C 0.2876(8) 0.3966(4) -0.0255(4) 0.040(2) Uani 1 d . .
C12 C 0.3692(9) 0.4531(5) -0.0472(5) 0.060(3) Uani 1 d . .
H12 H 0.4544(9) 0.4440(5) -0.0426(5) 0.072 Uiso 1 calc R .
C13 C 0.3258(10) 0.5228(5) -0.0756(6) 0.077(3) Uani 1 d . .
H13 H 0.3823(10) 0.5606(5) -0.0891(6) 0.093 Uiso 1 calc R .
C14 C 0.2013(10) 0.5373(5) -0.0843(6) 0.068(3) Uani 1 d . .
H14 H 0.1736(10) 0.5848(5) -0.1034(6) 0.082 Uiso 1 calc R .
C15 C 0.1168(9) 0.4818(5) -0.0650(5) 0.060(3) Uani 1 d . .
H15 H 0.0319(9) 0.4910(5) -0.0715(5) 0.072 Uiso 1 calc R .
C16 C 0.1604(9) 0.4113(5) -0.0354(5) 0.052(2) Uani 1 d . .
H16 H 0.1036(9) 0.3736(5) -0.0221(5) 0.062 Uiso 1 calc R .
C17 C 0.2843(10) 0.0920(6) 0.2759(5) 0.062(3) Uani 1 d . .
H17 H 0.1972(10) 0.0966(6) 0.2883(5) 0.074 Uiso 1 calc R .
C18 C 0.3810(12) 0.1350(5) 0.3049(5) 0.062(3) Uani 1 d . .
H18 H 0.3743(12) 0.1755(5) 0.3414(5) 0.074 Uiso 1 calc R .
C19 C 0.4918(10) 0.1052(6) 0.2808(5) 0.067(3) Uani 1 d . .
H19 H 0.5761(10) 0.1206(6) 0.2972(5) 0.080 Uiso 1 calc R .
C20 C 0.4598(12) 0.0434(6) 0.2355(5) 0.071(3) Uani 1 d . .
H20 H 0.5185(12) 0.0078(6) 0.2138(5) 0.085 Uiso 1 calc R .
C21 C 0.3314(12) 0.0360(5) 0.2311(5) 0.071(3) Uani 1 d . .
H21 H 0.2841(12) -0.0064(5) 0.2074(5) 0.085 Uiso 1 calc R .
C22 C 0.7068(11) 0.1674(9) 0.0063(7) 0.093(4) Uani 1 d . .
H22 H 0.7065(11) 0.1579(9) -0.0450(7) 0.111 Uiso 1 calc R .
C23 C 0.6974(10) 0.1115(6) 0.0605(9) 0.086(4) Uani 1 d . .
H23 H 0.6841(10) 0.0552(6) 0.0528(9) 0.103 Uiso 1 calc R .
C24 C 0.7196(10) 0.1470(9) 0.1267(7) 0.088(4) Uani 1 d . .
H24 H 0.7278(10) 0.1210(9) 0.1731(7) 0.106 Uiso 1 calc R .
C25 C 0.7437(9) 0.2247(8) 0.1120(8) 0.085(4) Uani 1 d . .
H25 H 0.7710(9) 0.2635(8) 0.1478(8) 0.102 Uiso 1 calc R .
C26 C 0.7365(10) 0.2381(7) 0.0428(9) 0.089(4) Uani 1 d . .
H26 H 0.7595(10) 0.2873(7) 0.0200(9) 0.107 Uiso 1 calc R .
C27 C 0.2688(10) 0.3244(5) 0.2695(5) 0.061(3) Uani 1 d . .
O27 O 0.2534(9) 0.3364(4) 0.3271(4) 0.105(3) Uani 1 d . .
O28 O 0.3791(7) 0.4624(3) 0.1346(3) 0.066(2) Uani 1 d . .
C28 C 0.3453(8) 0.4018(5) 0.1507(4) 0.044(2) Uani 1 d . .
O29 O 0.0360(8) 0.3601(4) 0.1326(5) 0.107(3) Uani 1 d . .
C29 C 0.1354(10) 0.3388(5) 0.1505(6) 0.066(3) Uani 1 d . .
O30 O 0.0433(7) 0.2146(4) -0.0097(4) 0.086(2) Uani 1 d . .
C30 C 0.1400(10) 0.2187(5) 0.0184(5) 0.054(2) Uani 1 d . .
C31 C 0.2791(13) 0.2464(6) -0.1211(6) 0.079(4) Uani 1 d . .
O31 O 0.1973(11) 0.2595(5) -0.1613(5) 0.142(4) Uani 1 d . .
O32 O 0.4595(11) 0.0723(4) -0.1097(4) 0.134(4) Uani 1 d . .
C32 C 0.4372(12) 0.1332(6) -0.0873(5) 0.078(4) Uani 1 d . .
C33 C 0.5216(12) 0.2793(6) -0.1045(6) 0.080(4) Uani 1 d . .
O33 O 0.5938(11) 0.3118(5) -0.1339(5) 0.146(5) Uani 1 d . .

loop_
_atom_type_symbol
_atom_type_description
_atom_type_scat_dispersion_real
_atom_type_scat_dispersion_imag
_atom_type_scat_source
C C 0.0033 0.0016 'International Tables Vol C Tables 4.2.6.8 and 6.1.1.4'
H H 0.0000 0.0000 'International Tables Vol C Tables 4.2.6.8 and 6.1.1.4'
O O 0.0106 0.0060 'International Tables Vol C Tables 4.2.6.8 and 6.1.1.4'
Fe Fe 0.3463 0.8444 'International Tables Vol C Tables 4.2.6.8 and 6.1.1.4'
Se Se -0.0929 2.2259 'International Tables Vol C Tables 4.2.6.8 and 6.1.1.4'
W W -0.8490 6.8722 'International Tables Vol C Tables 4.2.6.8 and 6.1.1.4'

loop_
_geom_angle_atom_site_label_1
_geom_angle_atom_site_label_2
_geom_angle_atom_site_label_3
_geom_angle
_geom_angle_site_symmetry_1
_geom_angle_site_symmetry_3
_geom_angle_publ_flag
C1 W1 C21 102.6(4) . . ?
C1 W1 C18 107.8(4) . . ?
C21 W1 C18 57.3(3) . . ?
C1 W1 C17 87.8(3) . . ?
C21 W1 C17 34.6(3) . . ?
C18 W1 C17 33.9(3) . . ?
C1 W1 C20 137.1(4) . . ?
C21 W1 C20 34.5(4) . . ?
C18 W1 C20 56.8(3) . . ?
C17 W1 C20 56.7(3) . . ?
C1 W1 C19 141.8(4) . . ?
C21 W1 C19 57.6(4) . . ?
C18 W1 C19 34.4(3) . . ?
C17 W1 C19 56.9(4) . . ?
C20 W1 C19 34.3(3) . . ?
C1 W1 Se1 104.4(2) . . ?
C21 W1 Se1 145.9(3) . . ?
C18 W1 Se1 94.5(3) . . ?
C17 W1 Se1 126.7(3) . . ?
C20 W1 Se1 115.8(4) . . ?
C19 W1 Se1 88.4(2) . . ?
C1 W1 Se2 88.2(2) . . ?
C21 W1 Se2 90.3(3) . . ?
C18 W1 Se2 145.9(2) . . ?
C17 W1 Se2 121.3(3) . . ?
C20 W1 Se2 90.9(2) . . ?
C19 W1 Se2 121.2(3) . . ?
Se1 W1 Se2 110.94(3) . . ?
C1 W1 Fe2 49.7(2) . . ?
C21 W1 Fe2 130.7(3) . . ?
C18 W1 Fe2 155.0(2) . . ?
C17 W1 Fe2 135.4(3) . . ?
C20 W1 Fe2 145.7(3) . . ?
C19 W1 Fe2 167.7(3) . . ?
Se1 W1 Fe2 83.09(3) . . ?
Se2 W1 Fe2 54.96(3) . . ?
C1 W1 Fe1 49.3(2) . . ?
C21 W1 Fe1 140.7(3) . . ?
C18 W1 Fe1 100.9(2) . . ?
C17 W1 Fe1 108.7(2) . . ?
C20 W1 Fe1 157.0(3) . . ?
C19 W1 Fe1 124.0(3) . . ?
Se1 W1 Fe1 55.85(3) . . ?
Se2 W1 Fe1 112.06(3) . . ?
Fe2 W1 Fe1 57.26(3) . . ?
C1 W1 W2 106.6(2) . . ?
C21 W1 W2 132.5(3) . . ?
C18 W1 W2 139.6(3) . . ?
C17 W1 W2 164.3(3) . . ?
C20 W1 W2 107.5(3) . . ?
C19 W1 W2 110.4(3) . . ?
Se1 W1 W2 56.56(2) . . ?
Se2 W1 W2 54.79(2) . . ?
Fe2 W1 W2 57.47(2) . . ?
Fe1 W1 W2 85.89(2) . . ?
C9 W2 C26 101.6(4) . . ?
C9 W2 C25 120.1(4) . . ?
C26 W2 C25 33.2(4) . . ?
C9 W2 C22 113.9(4) . . ?
C26 W2 C22 35.3(4) . . ?
C25 W2 C22 57.1(4) . . ?
C9 W2 C23 147.9(4) . . ?
C26 W2 C23 56.9(4) . . ?
C25 W2 C23 56.1(4) . . ?
C22 W2 C23 34.6(4) . . ?
C9 W2 C24 154.3(4) . . ?
C26 W2 C24 56.8(4) . . ?
C25 W2 C24 34.2(4) . . ?
C22 W2 C24 58.0(4) . . ?
C23 W2 C24 34.3(4) . . ?
C9 W2 Se2 100.5(2) . . ?
C26 W2 Se2 142.1(4) . . ?
C25 W2 Se2 139.3(4) . . ?
C22 W2 Se2 107.0(4) . . ?
C23 W2 Se2 89.0(3) . . ?
C24 W2 Se2 105.2(4) . . ?
C9 W2 Se1 84.7(2) . . ?
C26 W2 Se1 105.7(4) . . ?
C25 W2 Se1 80.1(3) . . ?
C22 W2 Se1 137.2(4) . . ?
C23 W2 Se1 122.0(4) . . ?
C24 W2 Se1 88.2(4) . . ?
Se2 W2 Se1 106.62(3) . . ?
C9 W2 Fe2 49.8(2) . . ?
C26 W2 Fe2 150.5(3) . . ?
C25 W2 Fe2 159.8(3) . . ?
C22 W2 Fe2 140.5(4) . . ?
C23 W2 Fe2 142.9(3) . . ?
C24 W2 Fe2 152.6(3) . . ?
Se2 W2 Fe2 54.94(3) . . ?
Se1 W2 Fe2 81.31(3) . . ?
C9 W2 Fe3 45.3(2) . . ?
C26 W2 Fe3 100.8(4) . . ?
C25 W2 Fe3 133.8(4) . . ?
C22 W2 Fe3 87.1(3) . . ?
C23 W2 Fe3 110.8(4) . . ?
C24 W2 Fe3 143.9(3) . . ?
Se2 W2 Fe3 74.36(3) . . ?
Se1 W2 Fe3 127.17(3) . . ?
Fe2 W2 Fe3 55.52(3) . . ?
C9 W2 W1 99.6(2) . . ?
C26 W2 W1 148.1(4) . . ?
C25 W2 W1 114.9(4) . . ?
C22 W2 W1 144.9(4) . . ?
C23 W2 W1 110.6(3) . . ?
C24 W2 W1 95.6(3) . . ?
Se2 W2 W1 54.11(2) . . ?
Se1 W2 W1 52.90(2) . . ?
Fe2 W2 W1 57.94(2) . . ?
Fe3 W2 W1 111.06(3) . . ?
C29 Fe1 C28 90.0(4) . . ?
C29 Fe1 C27 94.9(5) . . ?
C28 Fe1 C27 100.1(4) . . ?
C29 Fe1 C1 82.5(4) . . ?
C28 Fe1 C1 153.5(4) . . ?
C27 Fe1 C1 105.8(3) . . ?
C29 Fe1 Se1 170.0(3) . . ?
C28 Fe1 Se1 83.5(3) . . ?
C27 Fe1 Se1 93.7(3) . . ?
C1 Fe1 Se1 100.0(2) . . ?
C29 Fe1 Fe2 89.3(4) . . ?
C28 Fe1 Fe2 104.0(3) . . ?
C27 Fe1 Fe2 155.5(3) . . ?
C1 Fe1 Fe2 50.8(2) . . ?
Se1 Fe1 Fe2 84.85(4) . . ?
C29 Fe1 W1 127.7(3) . . ?
C28 Fe1 W1 135.8(3) . . ?
C27 Fe1 W1 98.8(3) . . ?
C1 Fe1 W1 45.1(2) . . ?
Se1 Fe1 W1 55.57(3) . . ?
Fe2 Fe1 W1 60.46(3) . . ?
C30 Fe2 C10 93.0(4) . . ?
C30 Fe2 C9 129.3(4) . . ?
C10 Fe2 C9 37.9(3) . . ?
C30 Fe2 C1 87.3(4) . . ?
C10 Fe2 C1 139.4(3) . . ?
C9 Fe2 C1 135.1(3) . . ?
C30 Fe2 Se2 109.2(3) . . ?
C10 Fe2 Se2 129.8(2) . . ?
C9 Fe2 Se2 100.4(2) . . ?
C1 Fe2 Se2 87.5(2) . . ?
C30 Fe2 Fe3 94.6(3) . . ?
C10 Fe2 Fe3 52.0(2) . . ?
C9 Fe2 Fe3 50.1(2) . . ?
C1 Fe2 Fe3 168.4(2) . . ?
Se2 Fe2 Fe3 81.03(4) . . ?
C30 Fe2 Fe1 110.4(3) . . ?
C10 Fe2 Fe1 91.2(2) . . ?
C9 Fe2 Fe1 87.8(2) . . ?
C1 Fe2 Fe1 51.5(2) . . ?
Se2 Fe2 Fe1 119.61(5) . . ?
Fe3 Fe2 Fe1 137.11(6) . . ?
C30 Fe2 W2 156.7(3) . . ?
C10 Fe2 W2 83.8(2) . . ?
C9 Fe2 W2 46.3(2) . . ?
C1 Fe2 W2 110.0(3) . . ?
Se2 Fe2 W2 58.27(3) . . ?
Fe3 Fe2 W2 65.32(4) . . ?
Fe1 Fe2 W2 92.73(5) . . ?
C30 Fe2 W1 128.1(3) . . ?
C10 Fe2 W1 135.8(3) . . ?
C9 Fe2 W1 102.5(2) . . ?
C1 Fe2 W1 46.0(3) . . ?
Se2 Fe2 W1 57.50(3) . . ?
Fe3 Fe2 W1 126.59(5) . . ?
Fe1 Fe2 W1 62.28(4) . . ?
W2 Fe2 W1 64.59(3) . . ?
C31 Fe3 C32 95.8(5) . . ?
C31 Fe3 C33 97.3(6) . . ?
C32 Fe3 C33 96.9(5) . . ?
C31 Fe3 C9 126.6(4) . . ?
C32 Fe3 C9 135.0(4) . . ?
C33 Fe3 C9 92.5(4) . . ?
C31 Fe3 C10 88.8(4) . . ?
C32 Fe3 C10 161.0(4) . . ?
C33 Fe3 C10 100.8(4) . . ?
C9 Fe3 C10 37.9(3) . . ?
C31 Fe3 Fe2 102.5(4) . . ?
C32 Fe3 Fe2 110.5(3) . . ?
C33 Fe3 Fe2 144.0(4) . . ?
C9 Fe3 Fe2 51.6(2) . . ?
C10 Fe3 Fe2 50.6(2) . . ?
C31 Fe3 W2 161.6(4) . . ?
C32 Fe3 W2 91.6(4) . . ?
C33 Fe3 W2 98.5(4) . . ?
C9 Fe3 W2 43.4(2) . . ?
C10 Fe3 W2 79.1(2) . . ?
Fe2 Fe3 W2 59.16(4) . . ?
W1 Se1 Fe1 68.58(3) . . ?
W1 Se1 W2 70.54(2) . . ?
Fe1 Se1 W2 100.40(4) . . ?
Fe2 Se2 W1 67.54(3) . . ?
Fe2 Se2 W2 66.80(3) . . ?
W1 Se2 W2 71.10(2) . . ?
C2 C1 W1 138.1(6) . . ?
C2 C1 Fe2 128.8(7) . . ?
W1 C1 Fe2 84.2(3) . . ?
C2 C1 Fe1 122.3(5) . . ?
W1 C1 Fe1 85.5(3) . . ?
Fe2 C1 Fe1 77.7(3) . . ?
C3 C2 C1 116.9(7) . . ?
C4 C3 C8 119.3(9) . . ?
C4 C3 C2 122.8(9) . . ?
C8 C3 C2 117.8(10) . . ?
C3 C4 C5 120.4(10) . . ?
C6 C5 C4 119.3(13) . . ?
C7 C6 C5 120.7(12) . . ?
C6 C7 C8 122.1(12) . . ?
C7 C8 C3 118.2(12) . . ?
C10 C9 W2 151.9(6) . . ?
C10 C9 Fe3 73.7(5) . . ?
W2 C9 Fe3 91.3(3) . . ?
C10 C9 Fe2 70.1(5) . . ?
W2 C9 Fe2 83.8(3) . . ?
Fe3 C9 Fe2 78.3(3) . . ?
C9 C10 C11 139.3(8) . . ?
C9 C10 Fe2 72.0(4) . . ?
C11 C10 Fe2 143.4(6) . . ?
C9 C10 Fe3 68.5(4) . . ?
C11 C10 Fe3 125.8(6) . . ?
Fe2 C10 Fe3 77.4(2) . . ?
C12 C11 C16 117.9(7) . . ?
C12 C11 C10 119.8(8) . . ?
C16 C11 C10 122.2(7) . . ?
C13 C12 C11 120.7(9) . . ?
C14 C13 C12 121.0(9) . . ?
C13 C14 C15 120.1(8) . . ?
C14 C15 C16 119.0(9) . . ?
C15 C16 C11 121.2(8) . . ?
C18 C17 C21 108.6(10) . . ?
C18 C17 W1 73.0(5) . . ?
C21 C17 W1 72.0(5) . . ?
C17 C18 C19 108.9(9) . . ?
C17 C18 W1 73.1(5) . . ?
C19 C18 W1 73.8(5) . . ?
C20 C19 C18 106.6(10) . . ?
C20 C19 W1 72.3(6) . . ?
C18 C19 W1 71.8(6) . . ?
C21 C20 C19 108.9(9) . . ?
C21 C20 W1 71.6(5) . . ?
C19 C20 W1 73.4(5) . . ?
C20 C21 C17 107.0(9) . . ?
C20 C21 W1 73.9(5) . . ?
C17 C21 W1 73.4(5) . . ?
C23 C22 C26 104.4(11) . . ?
C23 C22 W2 73.2(5) . . ?
C26 C22 W2 70.7(5) . . ?
C24 C23 C22 109.8(11) . . ?
C24 C23 W2 73.1(5) . . ?
C22 C23 W2 72.2(5) . . ?
C25 C24 C23 105.3(11) . . ?
C25 C24 W2 71.0(6) . . ?
C23 C24 W2 72.6(6) . . ?
C26 C25 C24 111.1(13) . . ?
C26 C25 W2 72.9(7) . . ?
C24 C25 W2 74.9(7) . . ?
C25 C26 C22 109.4(11) . . ?
C25 C26 W2 74.0(6) . . ?
C22 C26 W2 74.0(6) . . ?
O27 C27 Fe1 176.8(10) . . ?
O28 C28 Fe1 177.6(8) . . ?
O29 C29 Fe1 178.8(9) . . ?
O30 C30 Fe2 178.6(10) . . ?
O31 C31 Fe3 177.7(9) . . ?
O32 C32 Fe3 176.4(8) . . ?
O33 C33 Fe3 178.2(11) . . ?

loop_
_geom_bond_atom_site_label_1
_geom_bond_atom_site_label_2
_geom_bond_distance
_geom_bond_site_symmetry_2
_geom_bond_publ_flag
W1 C1 1.951(9) . ?
W1 C21 2.323(8) . ?
W1 C18 2.339(9) . ?
W1 C17 2.340(8) . ?
W1 C20 2.351(9) . ?
W1 C19 2.365(9) . ?
W1 Se1 2.4316(8) . ?
W1 Se2 2.4616(8) . ?
W1 Fe2 2.6972(11) . ?
W1 Fe1 2.7443(10) . ?
W1 W2 2.8747(4) . ?
W2 C9 1.952(8) . ?
W2 C26 2.310(10) . ?
W2 C25 2.323(11) . ?
W2 C22 2.352(9) . ?
W2 C23 2.365(9) . ?
W2 C24 2.372(9) . ?
W2 Se2 2.4828(9) . ?
W2 Se1 2.5441(8) . ?
W2 Fe2 2.6831(12) . ?
W2 Fe3 2.8397(14) . ?
Fe1 C29 1.746(11) . ?
Fe1 C28 1.793(8) . ?
Fe1 C27 1.804(10) . ?
Fe1 C1 2.088(8) . ?
Fe1 Se1 2.4396(15) . ?
Fe1 Fe2 2.6075(15) . ?
Fe2 C30 1.767(11) . ?
Fe2 C10 2.039(7) . ?
Fe2 C9 2.063(7) . ?
Fe2 C1 2.069(8) . ?
Fe2 Se2 2.3894(12) . ?
Fe2 Fe3 2.5761(15) . ?
Fe3 C31 1.765(12) . ?
Fe3 C32 1.782(9) . ?
Fe3 C33 1.795(11) . ?
Fe3 C9 2.017(8) . ?
Fe3 C10 2.081(7) . ?
C1 C2 1.548(11) . ?
C2 C3 1.514(11) . ?
C3 C4 1.366(13) . ?
C3 C8 1.415(13) . ?
C4 C5 1.417(13) . ?
C5 C6 1.36(2) . ?
C6 C7 1.34(2) . ?
C7 C8 1.392(15) . ?
C9 C10 1.331(11) . ?
C10 C11 1.470(10) . ?
C11 C12 1.378(11) . ?
C11 C16 1.396(12) . ?
C12 C13 1.377(12) . ?
C13 C14 1.365(14) . ?
C14 C15 1.373(12) . ?
C15 C16 1.396(11) . ?
C17 C18 1.365(14) . ?
C17 C21 1.386(13) . ?
C18 C19 1.391(13) . ?
C19 C20 1.389(13) . ?
C20 C21 1.386(15) . ?
C22 C23 1.40(2) . ?
C22 C26 1.42(2) . ?
C23 C24 1.40(2) . ?
C24 C25 1.380(15) . ?
C25 C26 1.32(2) . ?
C27 O27 1.124(10) . ?
O28 C28 1.141(9) . ?
O29 C29 1.164(12) . ?
O30 C30 1.147(11) . ?
C31 O31 1.155(13) . ?
O32 C32 1.151(10) . ?
C33 O33 1.122(12) . ?
